data_6000129
loop_
_publ_author_name
'Lauterbach, Rainer'
'Irran, Elisabeth'
'Henry, Paul F.'
'Weller, Mark T.'
'Schnick, Wolfgang'

_publ_section_title
;
 High-temperature synthesis, single-crystal X-ray and neutron powder
 diffraction, and materials properties of Sr3Ln10Si18Al12O18N36 (Ln =
 Ce, Pr, Nd)---novel sialons with an ordered distribution of Si, Al, O,
 and N
;
_journal_issue 6
_journal_name_full 'Journal of Materials Chemistry'
_journal_page_first 1357
_journal_page_last 1364
_journal_paper_doi 10.1039/a908844j
_journal_volume 10
_journal_year 2000
_chemical_formula_sum 'Al12 N36 Nd10 O18 Si18 Sr3'
_chemical_formula_weight 3327.00
_space_group_IT_number 217
_symmetry_cell_setting cubic
_symmetry_space_group_name_Hall 'I -4 2 3'
_symmetry_space_group_name_H-M 'I -4 3 m'
_atom_sites_solution_hydrogens geom
_atom_sites_solution_primary direct
_atom_sites_solution_secondary difmap
_audit_creation_method SHELXL-97
_cell_angle_alpha 90.00
_cell_angle_beta 90.00
_cell_angle_gamma 90.00
_cell_formula_units_Z 2
_cell_length_a 13.3285(6)
_cell_length_b 13.3285(6)
_cell_length_c 13.3285(6)
_cell_measurement_reflns_used 100
_cell_measurement_temperature 293(2)
_cell_measurement_theta_max 14.66
_cell_measurement_theta_min 5.29
_cell_volume 2367.79(18)
_computing_cell_refinement 'Bruker XSCANS'
_computing_data_collection 'Bruker XSCANS'
_computing_data_reduction 'Bruker SHELXTL'
_computing_molecular_graphics 'Bruker SHELXTL'
_computing_publication_material 'Bruker SHELXTL'
_computing_structure_refinement 'SHELXL-97 (Sheldrick, 1997)'
_computing_structure_solution 'SHELXS-97 (Sheldrick, 1990)'
_diffrn_ambient_temperature 293(2)
_diffrn_measured_fraction_theta_full 1.000
_diffrn_measured_fraction_theta_max 1.000
_diffrn_measurement_device_type 'Bruker P4'
_diffrn_measurement_method '\w scans'
_diffrn_radiation_monochromator graphite
_diffrn_radiation_source 'fine-focus sealed tube'
_diffrn_radiation_type MoK\a
_diffrn_radiation_wavelength 0.71073
_diffrn_reflns_av_R_equivalents 0.0759
_diffrn_reflns_av_sigmaI/netI 0.0372
_diffrn_reflns_limit_h_max 18
_diffrn_reflns_limit_h_min -18
_diffrn_reflns_limit_k_max 18
_diffrn_reflns_limit_k_min -18
_diffrn_reflns_limit_l_max 18
_diffrn_reflns_limit_l_min -18
_diffrn_reflns_number 3879
_diffrn_reflns_theta_full 30.01
_diffrn_reflns_theta_max 30.01
_diffrn_reflns_theta_min 2.16
_diffrn_standards_interval_count 97
_diffrn_standards_number 3
_exptl_absorpt_coefficient_mu 14.885
_exptl_absorpt_correction_T_max 0.0534
_exptl_absorpt_correction_T_min 0.0216
_exptl_absorpt_correction_type empirical
_exptl_crystal_density_diffrn 4.666
_exptl_crystal_density_method 'not measured'
_exptl_crystal_F_000 3036
_exptl_crystal_size_max 0.13
_exptl_crystal_size_mid 0.12
_exptl_crystal_size_min 0.10
_refine_diff_density_max 1.797
_refine_diff_density_min -0.546
_refine_diff_density_rms 0.131
_refine_ls_abs_structure_details 'Flack H D (1983), Acta Cryst. A39, 876-881'
_refine_ls_abs_structure_Flack 0.00(2)
_refine_ls_extinction_coef 0.00056(8)
_refine_ls_extinction_expression Fc^*^=kFc[1+0.001xFc^2^\l^3^/sin(2\q)]^-1/4^
_refine_ls_extinction_method SHELXL
_refine_ls_goodness_of_fit_ref 1.117
_refine_ls_hydrogen_treatment mixed
_refine_ls_matrix_type full
_refine_ls_number_parameters 57
_refine_ls_number_reflns 680
_refine_ls_number_restraints 0
_refine_ls_restrained_S_all 1.117
_refine_ls_R_factor_all 0.0271
_refine_ls_R_factor_gt 0.0249
_refine_ls_shift/su_max 0.000
_refine_ls_shift/su_mean 0.000
_refine_ls_structure_factor_coef Fsqd
_refine_ls_weighting_details 'calc w=1/[\s^2^(Fo^2^)+(0.0215P)^2^+8.7902P] where P=(Fo^2^+2Fc^2^)/3'
_refine_ls_weighting_scheme calc
_refine_ls_wR_factor_gt 0.0494
_refine_ls_wR_factor_ref 0.0501
_reflns_number_gt 650
_reflns_number_total 680
_reflns_threshold_expression >2sigma(I)
_cod_data_source_file a908844j.txt
_cod_data_source_block rl3-61
_cod_depositor_comments
;
The following automatic conversions were performed:
'_symmetry_cell_setting' value 'Cubic' changed to 'cubic' according to
'/home/saulius/struct/CIF-dictionaries/cif_core.dic' dictionary named
'cif_core.dic' version 2.4.1 from 2010-06-29.

Automatic conversion script
Id: cif_fix_enum 1527 2010-12-29 10:47:43Z saulius 
;
_cod_original_sg_symbol_H-M I-43m
_cod_database_code 6000129

loop_
_symmetry_equiv_pos_as_xyz
'x, y, z'
'-x, -y, z'
'-x, y, -z'
'x, -y, -z'
'z, x, y'
'z, -x, -y'
'-z, -x, y'
'-z, x, -y'
'y, z, x'
'-y, z, -x'
'y, -z, -x'
'-y, -z, x'
'y, x, z'
'-y, -x, z'
'y, -x, -z'
'-y, x, -z'
'x, z, y'
'-x, z, -y'
'-x, -z, y'
'x, -z, -y'
'z, y, x'
'z, -y, -x'
'-z, y, -x'
'-z, -y, x'
'x+1/2, y+1/2, z+1/2'
'-x+1/2, -y+1/2, z+1/2'
'-x+1/2, y+1/2, -z+1/2'
'x+1/2, -y+1/2, -z+1/2'
'z+1/2, x+1/2, y+1/2'
'z+1/2, -x+1/2, -y+1/2'
'-z+1/2, -x+1/2, y+1/2'
'-z+1/2, x+1/2, -y+1/2'
'y+1/2, z+1/2, x+1/2'
'-y+1/2, z+1/2, -x+1/2'
'y+1/2, -z+1/2, -x+1/2'
'-y+1/2, -z+1/2, x+1/2'
'y+1/2, x+1/2, z+1/2'
'-y+1/2, -x+1/2, z+1/2'
'y+1/2, -x+1/2, -z+1/2'
'-y+1/2, x+1/2, -z+1/2'
'x+1/2, z+1/2, y+1/2'
'-x+1/2, z+1/2, -y+1/2'
'-x+1/2, -z+1/2, y+1/2'
'x+1/2, -z+1/2, -y+1/2'
'z+1/2, y+1/2, x+1/2'
'z+1/2, -y+1/2, -x+1/2'
'-z+1/2, y+1/2, -x+1/2'
'-z+1/2, -y+1/2, x+1/2'

loop_
_atom_site_label
_atom_site_type_symbol
_atom_site_fract_x
_atom_site_fract_y
_atom_site_fract_z
_atom_site_U_iso_or_equiv
_atom_site_adp_type
_atom_site_occupancy
_atom_site_symmetry_multiplicity
_atom_site_calc_flag
_atom_site_refinement_flags
_atom_site_disorder_assembly
_atom_site_disorder_group
Nd1 Nd 0.62964(7) 0.62964(7) 0.95248(16) 0.0219(2) Uani 0.83(3) 2 d SP . .
Sr1 Sr 0.6294(6) 0.6294(6) 0.9372(14) 0.045(5) Uani 0.17(3) 2 d SP . .
Sr2 Sr 1.0000 1.0000 1.0000 0.150(4) Uani 1 24 d S . .
Si1 Si 0.84962(9) 0.84962(9) 0.68937(14) 0.0156(3) Uani 1 2 d S . .
Si2 Si 0.6992(2) 1.0000 1.0000 0.0150(5) Uani 1 4 d S . .
Al1 Al 0.79461(10) 0.79461(10) 0.04518(15) 0.0117(3) Uani 1 2 d S . .
O1 O 0.7868(3) 0.7868(3) 0.6020(5) 0.0414(16) Uani 1 2 d S . .
O2 O 0.7500 0.5000 1.0000 0.0316(17) Uani 1 4 d S . .
N1 N 0.9280(3) 0.9280(3) 0.6221(5) 0.0211(11) Uani 1 2 d S . .
N2 N 0.7673(3) 0.7673(3) 0.9175(4) 0.0177(11) Uani 1 2 d S . .
N3 N 0.0771(4) 0.9229(4) 0.7708(6) 0.0263(14) Uani 1 2 d S . .

loop_
_atom_site_aniso_label
_atom_site_aniso_U_11
_atom_site_aniso_U_22
_atom_site_aniso_U_33
_atom_site_aniso_U_23
_atom_site_aniso_U_13
_atom_site_aniso_U_12
Nd1 0.0254(3) 0.0254(3) 0.0149(6) 0.00005(18) 0.00005(18) -0.0066(3)
Sr1 0.060(6) 0.060(6) 0.013(5) 0.0007(16) 0.0007(16) -0.058(5)
Sr2 0.150(4) 0.150(4) 0.150(4) 0.000 0.000 0.000
Si1 0.0150(5) 0.0150(5) 0.0169(7) 0.0004(4) 0.0004(4) -0.0012(6)
Si2 0.0132(11) 0.0159(7) 0.0159(7) -0.0011(9) 0.000 0.000
Al1 0.0120(5) 0.0120(5) 0.0112(8) -0.0001(5) -0.0001(5) 0.0003(6)
O1 0.048(3) 0.048(3) 0.028(3) -0.0023(17) -0.0023(17) -0.028(3)
O2 0.032(4) 0.031(3) 0.031(3) 0.000 0.000 0.000
N1 0.0219(16) 0.0219(16) 0.019(3) -0.0022(16) -0.0022(16) -0.004(2)
N2 0.0186(16) 0.0186(16) 0.016(2) 0.0053(15) 0.0053(15) 0.003(2)
N3 0.0209(18) 0.0209(18) 0.037(4) 0.012(2) -0.012(2) -0.005(2)

loop_
_atom_type_symbol
_atom_type_description
_atom_type_scat_dispersion_real
_atom_type_scat_dispersion_imag
_atom_type_scat_source
N N 0.0061 0.0033 'International Tables Vol C Tables 4.2.6.8 and 6.1.1.4'
O O 0.0106 0.0060 'International Tables Vol C Tables 4.2.6.8 and 6.1.1.4'
Al Al 0.0645 0.0514 'International Tables Vol C Tables 4.2.6.8 and 6.1.1.4'
Si Si 0.0817 0.0704 'International Tables Vol C Tables 4.2.6.8 and 6.1.1.4'
Sr Sr -1.5307 3.2498 'International Tables Vol C Tables 4.2.6.8 and 6.1.1.4'
Nd Nd -0.1943 3.0179 'International Tables Vol C Tables 4.2.6.8 and 6.1.1.4'

loop_
_geom_angle_atom_site_label_1
_geom_angle_atom_site_label_2
_geom_angle_atom_site_label_3
_geom_angle
_geom_angle_site_symmetry_1
_geom_angle_site_symmetry_3
_geom_angle_publ_flag
O2 Nd1 O2 149.64(10) 30_466 . ?
O2 Nd1 N1 75.56(5) 30_466 26_665 ?
O2 Nd1 N1 75.56(5) . 26_665 ?
O2 Nd1 O1 79.56(5) 30_466 26_665 ?
O2 Nd1 O1 79.56(5) . 26_665 ?
N1 Nd1 O1 64.0(2) 26_665 26_665 ?
O2 Nd1 N2 94.65(4) 30_466 . ?
O2 Nd1 N2 94.65(4) . . ?
N1 Nd1 N2 125.9(2) 26_665 . ?
O1 Nd1 N2 61.85(19) 26_665 . ?
O2 Nd1 N1 67.43(11) 30_466 28_466 ?
O2 Nd1 N1 119.92(11) . 28_466 ?
N1 Nd1 N1 86.9(2) 26_665 28_466 ?
O1 Nd1 N1 140.71(15) 26_665 28_466 ?
N2 Nd1 N1 138.72(14) . 28_466 ?
O2 Nd1 N1 119.92(11) 30_466 27_646 ?
O2 Nd1 N1 67.43(11) . 27_646 ?
N1 Nd1 N1 86.9(2) 26_665 27_646 ?
O1 Nd1 N1 140.71(15) 26_665 27_646 ?
N2 Nd1 N1 138.72(14) . 27_646 ?
N1 Nd1 N1 54.42(19) 28_466 27_646 ?
O2 Nd1 O1 138.53(13) 30_466 9 ?
O2 Nd1 O1 69.69(12) . 9 ?
N1 Nd1 O1 145.25(12) 26_665 9 ?
O1 Nd1 O1 108.55(4) 26_665 9 ?
N2 Nd1 O1 58.73(16) . 9 ?
N1 Nd1 O1 110.25(16) 28_466 9 ?
N1 Nd1 O1 80.01(15) 27_646 9 ?
O2 Nd1 O1 69.69(12) 30_466 5 ?
O2 Nd1 O1 138.53(13) . 5 ?
N1 Nd1 O1 145.25(12) 26_665 5 ?
O1 Nd1 O1 108.55(4) 26_665 5 ?
N2 Nd1 O1 58.73(16) . 5 ?
N1 Nd1 O1 80.01(15) 28_466 5 ?
N1 Nd1 O1 110.25(16) 27_646 5 ?
O1 Nd1 O1 69.2(2) 9 5 ?
O2 Nd1 N3 103.58(5) 30_466 28_566 ?
O2 Nd1 N3 103.58(5) . 28_566 ?
N1 Nd1 N3 135.92(18) 26_665 28_566 ?
O1 Nd1 N3 160.06(19) 26_665 28_566 ?
N2 Nd1 N3 98.21(17) . 28_566 ?
N1 Nd1 N3 54.69(15) 28_466 28_566 ?
N1 Nd1 N3 54.69(15) 27_646 28_566 ?
O1 Nd1 N3 56.08(14) 9 28_566 ?
O1 Nd1 N3 56.08(14) 5 28_566 ?
O2 Nd1 Si2 97.92(4) 30_466 34_646 ?
O2 Nd1 Si2 97.92(4) . 34_646 ?
N1 Nd1 Si2 103.92(15) 26_665 34_646 ?
O1 Nd1 Si2 167.94(15) 26_665 34_646 ?
N2 Nd1 Si2 130.21(14) . 34_646 ?
N1 Nd1 Si2 31.96(11) 28_466 34_646 ?
N1 Nd1 Si2 31.96(11) 27_646 34_646 ?
O1 Nd1 Si2 81.22(12) 9 34_646 ?
O1 Nd1 Si2 81.22(12) 5 34_646 ?
N3 Nd1 Si2 32.00(12) 28_566 34_646 ?
O2 Nd1 Si1 75.34(5) 30_466 26_665 ?
O2 Nd1 Si1 75.34(5) . 26_665 ?
N1 Nd1 Si1 32.74(14) 26_665 26_665 ?
O1 Nd1 Si1 31.28(14) 26_665 26_665 ?
N2 Nd1 Si1 93.13(13) . 26_665 ?
N1 Nd1 Si1 115.72(13) 28_466 26_665 ?
N1 Nd1 Si1 115.72(13) 27_646 26_665 ?
O1 Nd1 Si1 131.76(12) 9 26_665 ?
O1 Nd1 Si1 131.76(12) 5 26_665 ?
N3 Nd1 Si1 168.66(13) 28_566 26_665 ?
Si2 Nd1 Si1 136.66(7) 34_646 26_665 ?
O2 Sr1 O2 140.7(8) 30_466 . ?
O2 Sr1 N2 93.8(3) 30_466 . ?
O2 Sr1 N2 93.8(3) . . ?
O2 Sr1 N1 71.4(4) 30_466 26_665 ?
O2 Sr1 N1 71.4(4) . 26_665 ?
N2 Sr1 N1 119.5(7) . 26_665 ?
O2 Sr1 O1 75.4(4) 30_466 26_665 ?
O2 Sr1 O1 75.4(4) . 26_665 ?
N2 Sr1 O1 60.0(3) . 26_665 ?
N1 Sr1 O1 59.4(4) 26_665 26_665 ?
O2 Sr1 N1 67.84(19) 30_466 28_466 ?
O2 Sr1 N1 120.2(4) . 28_466 ?
N2 Sr1 N1 144.0(5) . 28_466 ?
N1 Sr1 N1 84.9(4) 26_665 28_466 ?
O1 Sr1 N1 135.4(6) 26_665 28_466 ?
O2 Sr1 N1 120.2(4) 30_466 27_646 ?
O2 Sr1 N1 67.84(19) . 27_646 ?
N2 Sr1 N1 144.0(5) . 27_646 ?
N1 Sr1 N1 84.9(4) 26_665 27_646 ?
O1 Sr1 N1 135.4(6) 26_665 27_646 ?
N1 Sr1 N1 55.7(3) 28_466 27_646 ?
O2 Sr1 O1 143.5(6) 30_466 9 ?
O2 Sr1 O1 71.5(2) . 9 ?
N2 Sr1 O1 61.0(3) . 9 ?
N1 Sr1 O1 142.8(3) 26_665 9 ?
O1 Sr1 O1 108.2(3) 26_665 9 ?
N1 Sr1 O1 116.3(6) 28_466 9 ?
N1 Sr1 O1 83.5(4) 27_646 9 ?
O2 Sr1 O1 71.5(2) 30_466 5 ?
O2 Sr1 O1 143.5(6) . 5 ?
N2 Sr1 O1 61.0(3) . 5 ?
N1 Sr1 O1 142.8(3) 26_665 5 ?
O1 Sr1 O1 108.2(3) 26_665 5 ?
N1 Sr1 O1 83.5(4) 28_466 5 ?
N1 Sr1 O1 116.3(6) 27_646 5 ?
O1 Sr1 O1 73.1(5) 9 5 ?
O2 Sr1 N3 107.7(4) 30_466 28_566 ?
O2 Sr1 N3 107.7(4) . 28_566 ?
N2 Sr1 N3 103.8(6) . 28_566 ?
N1 Sr1 N3 136.7(4) 26_665 28_566 ?
O1 Sr1 N3 163.9(6) 26_665 28_566 ?
N1 Sr1 N3 57.4(3) 28_466 28_566 ?
N1 Sr1 N3 57.4(3) 27_646 28_566 ?
O1 Sr1 N3 59.6(4) 9 28_566 ?
O1 Sr1 N3 59.6(4) 5 28_566 ?
O2 Sr1 Si2 100.0(3) 30_466 34_646 ?
O2 Sr1 Si2 100.0(3) . 34_646 ?
N2 Sr1 Si2 137.5(7) . 34_646 ?
N1 Sr1 Si2 103.0(4) 26_665 34_646 ?
O1 Sr1 Si2 162.4(7) 26_665 34_646 ?
N1 Sr1 Si2 33.16(19) 28_466 34_646 ?
N1 Sr1 Si2 33.16(19) 27_646 34_646 ?
O1 Sr1 Si2 85.8(5) 9 34_646 ?
O1 Sr1 Si2 85.8(5) 5 34_646 ?
N3 Sr1 Si2 33.7(2) 28_566 34_646 ?
O2 Sr1 Si1 125.7(4) 30_466 9 ?
O2 Sr1 Si1 73.16(18) . 9 ?
N2 Sr1 Si1 32.62(16) . 9 ?
N1 Sr1 Si1 130.9(5) 26_665 9 ?
O1 Sr1 Si1 79.5(3) 26_665 9 ?
N1 Sr1 Si1 143.2(7) 28_466 9 ?
N1 Sr1 Si1 111.5(3) 27_646 9 ?
O1 Sr1 Si1 30.57(17) 9 9 ?
O1 Sr1 Si1 72.0(4) 5 9 ?
N3 Sr1 Si1 86.2(5) 28_566 9 ?
Si2 Sr1 Si1 115.8(5) 34_646 9 ?
N3 Sr2 N3 50.13(17) 12_776 8_767 ?
N3 Sr2 N3 50.13(17) 12_776 4_677 ?
N3 Sr2 N3 50.13(17) 8_767 4_677 ?
N3 Sr2 N3 144.62(14) 12_776 10_756 ?
N3 Sr2 N3 95.30(4) 8_767 10_756 ?
N3 Sr2 N3 117.16(6) 4_677 10_756 ?
N3 Sr2 N3 144.62(14) 12_776 9_556 ?
N3 Sr2 N3 117.16(6) 8_767 9_556 ?
N3 Sr2 N3 95.30(4) 4_677 9_556 ?
N3 Sr2 N3 50.9(2) 10_756 9_556 ?
N3 Sr2 N3 117.16(6) 12_776 6_567 ?
N3 Sr2 N3 144.62(14) 8_767 6_567 ?
N3 Sr2 N3 95.30(4) 4_677 6_567 ?
N3 Sr2 N3 95.30(4) 10_756 6_567 ?
N3 Sr2 N3 50.13(17) 9_556 6_567 ?
N3 Sr2 N3 95.30(4) 12_776 5_565 ?
N3 Sr2 N3 144.62(14) 8_767 5_565 ?
N3 Sr2 N3 117.16(6) 4_677 5_565 ?
N3 Sr2 N3 117.16(6) 10_756 5_565 ?
N3 Sr2 N3 95.30(4) 9_556 5_565 ?
N3 Sr2 N3 50.9(2) 6_567 5_565 ?
N3 Sr2 N3 95.30(4) 12_776 2_675 ?
N3 Sr2 N3 117.16(6) 8_767 2_675 ?
N3 Sr2 N3 144.62(14) 4_677 2_675 ?
N3 Sr2 N3 95.30(4) 10_756 2_675 ?
N3 Sr2 N3 117.16(6) 9_556 2_675 ?
N3 Sr2 N3 95.30(4) 6_567 2_675 ?
N3 Sr2 N3 50.13(17) 5_565 2_675 ?
N3 Sr2 N3 117.16(6) 12_776 1_655 ?
N3 Sr2 N3 95.30(4) 8_767 1_655 ?
N3 Sr2 N3 144.62(14) 4_677 1_655 ?
N3 Sr2 N3 50.13(17) 10_756 1_655 ?
N3 Sr2 N3 95.30(4) 9_556 1_655 ?
N3 Sr2 N3 117.16(6) 6_567 1_655 ?
N3 Sr2 N3 95.30(4) 5_565 1_655 ?
N3 Sr2 N3 50.9(2) 2_675 1_655 ?
N3 Sr2 N3 50.9(2) 12_776 11_576 ?
N3 Sr2 N3 95.30(4) 8_767 11_576 ?
N3 Sr2 N3 95.30(4) 4_677 11_576 ?
N3 Sr2 N3 144.62(14) 10_756 11_576 ?
N3 Sr2 N3 144.62(14) 9_556 11_576 ?
N3 Sr2 N3 95.30(4) 6_567 11_576 ?
N3 Sr2 N3 50.13(17) 5_565 11_576 ?
N3 Sr2 N3 50.13(17) 2_675 11_576 ?
N3 Sr2 N3 95.30(4) 1_655 11_576 ?
N3 Sr2 N3 95.30(4) 12_776 7_765 ?
N3 Sr2 N3 50.9(2) 8_767 7_765 ?
N3 Sr2 N3 95.30(4) 4_677 7_765 ?
N3 Sr2 N3 50.13(17) 10_756 7_765 ?
N3 Sr2 N3 95.30(4) 9_556 7_765 ?
N3 Sr2 N3 144.62(14) 6_567 7_765 ?
N3 Sr2 N3 144.62(14) 5_565 7_765 ?
N3 Sr2 N3 95.30(4) 2_675 7_765 ?
N3 Sr2 N3 50.13(17) 1_655 7_765 ?
N3 Sr2 N3 117.16(6) 11_576 7_765 ?
N3 Sr2 N3 95.30(4) 12_776 3_657 ?
N3 Sr2 N3 95.30(4) 8_767 3_657 ?
N3 Sr2 N3 50.9(2) 4_677 3_657 ?
N3 Sr2 N3 95.30(4) 10_756 3_657 ?
N3 Sr2 N3 50.13(17) 9_556 3_657 ?
N3 Sr2 N3 50.13(17) 6_567 3_657 ?
N3 Sr2 N3 95.30(4) 5_565 3_657 ?
N3 Sr2 N3 144.62(14) 2_675 3_657 ?
N3 Sr2 N3 144.62(14) 1_655 3_657 ?
N3 Sr2 N3 117.16(6) 11_576 3_657 ?
N3 Sr2 N3 117.16(6) 7_765 3_657 ?
O1 Si1 N1 104.3(3) . . ?
O1 Si1 N2 111.0(2) . 9 ?
N1 Si1 N2 111.8(2) . 9 ?
O1 Si1 N2 111.0(2) . 5 ?
N1 Si1 N2 111.8(2) . 5 ?
N2 Si1 N2 107.0(4) 9 5 ?
O1 Si1 Si2 138.1(2) . 9 ?
N1 Si1 Si2 33.9(2) . 9 ?
N2 Si1 Si2 92.86(19) 9 9 ?
N2 Si1 Si2 92.86(19) 5 9 ?
O1 Si1 Nd1 52.5(2) . 26_664 ?
N1 Si1 Nd1 51.7(2) . 26_664 ?
N2 Si1 Nd1 126.50(18) 9 26_664 ?
N2 Si1 Nd1 126.50(18) 5 26_664 ?
Si2 Si1 Nd1 85.59(8) 9 26_664 ?
O1 Si1 Sr1 63.5(3) . 9 ?
N1 Si1 Sr1 101.6(2) . 9 ?
N2 Si1 Sr1 53.1(2) 9 9 ?
N2 Si1 Sr1 146.2(3) 5 9 ?
Si2 Si1 Sr1 113.2(3) 9 9 ?
Nd1 Si1 Sr1 78.69(11) 26_664 9 ?
O1 Si1 Sr1 63.5(3) . 5 ?
N1 Si1 Sr1 101.6(3) . 5 ?
N2 Si1 Sr1 146.2(3) 9 5 ?
N2 Si1 Sr1 53.1(2) 5 5 ?
Si2 Si1 Sr1 113.2(3) 9 5 ?
Nd1 Si1 Sr1 78.69(11) 26_664 5 ?
Sr1 Si1 Sr1 125.8(6) 9 5 ?
O1 Si1 Nd1 66.20(4) . 5 ?
N1 Si1 Nd1 99.17(9) . 5 ?
N2 Si1 Nd1 148.11(18) 9 5 ?
N2 Si1 Nd1 51.79(19) 5 5 ?
Si2 Si1 Nd1 109.99(5) 9 5 ?
Nd1 Si1 Nd1 78.68(3) 26_664 5 ?
Sr1 Si1 Nd1 128.8(3) 9 5 ?
Sr1 Si1 Nd1 3.3(4) 5 5 ?
O1 Si1 Nd1 66.20(4) . 9 ?
N1 Si1 Nd1 99.17(9) . 9 ?
N2 Si1 Nd1 51.79(19) 9 9 ?
N2 Si1 Nd1 148.11(18) 5 9 ?
Si2 Si1 Nd1 109.99(5) 9 9 ?
Nd1 Si1 Nd1 78.68(3) 26_664 9 ?
Sr1 Si1 Nd1 3.3(4) 9 9 ?
Sr1 Si1 Nd1 128.8(3) 5 9 ?
Nd1 Si1 Nd1 131.81(8) 5 9 ?
O1 Si1 Sr1 52.2(3) . 26_664 ?
N1 Si1 Sr1 52.1(3) . 26_664 ?
N2 Si1 Sr1 126.50(18) 9 26_664 ?
N2 Si1 Sr1 126.50(18) 5 26_664 ?
Si2 Si1 Sr1 86.0(2) 9 26_664 ?
Nd1 Si1 Sr1 0.4(2) 26_664 26_664 ?
Sr1 Si1 Sr1 78.54(4) 9 26_664 ?
Sr1 Si1 Sr1 78.54(4) 5 26_664 ?
Nd1 Si1 Sr1 78.55(9) 5 26_664 ?
Nd1 Si1 Sr1 78.55(9) 9 26_664 ?
O1 Si1 Sr1 101.8(3) . 28_566 ?
N1 Si1 Sr1 36.49(16) . 28_566 ?
N2 Si1 Sr1 140.7(2) 9 28_566 ?
N2 Si1 Sr1 79.5(3) 5 28_566 ?
Si2 Si1 Sr1 47.85(15) 9 28_566 ?
Nd1 Si1 Sr1 60.5(2) 26_664 28_566 ?
Sr1 Si1 Sr1 133.9(4) 9 28_566 ?
Sr1 Si1 Sr1 68.6(3) 5 28_566 ?
Nd1 Si1 Sr1 65.65(12) 5 28_566 ?
Nd1 Si1 Sr1 132.3(2) 9 28_566 ?
Sr1 Si1 Sr1 60.7(3) 26_664 28_566 ?
N1 Si2 N1 105.7(5) 5 6_577 ?
N1 Si2 N3 109.35(17) 5 6_567 ?
N1 Si2 N3 109.35(17) 6_577 6_567 ?
N1 Si2 N3 109.35(17) 5 5_565 ?
N1 Si2 N3 109.35(17) 6_577 5_565 ?
N3 Si2 N3 113.4(6) 6_567 5_565 ?
N1 Si2 Si1 34.5(2) 5 5 ?
N1 Si2 Si1 140.2(3) 6_577 5 ?
N3 Si2 Si1 91.45(3) 6_567 5 ?
N3 Si2 Si1 91.45(3) 5_565 5 ?
N1 Si2 Si1 140.2(3) 5 6_577 ?
N1 Si2 Si1 34.5(2) 6_577 6_577 ?
N3 Si2 Si1 91.45(3) 6_567 6_577 ?
N3 Si2 Si1 91.45(4) 5_565 6_577 ?
Si1 Si2 Si1 174.70(13) 5 6_577 ?
N1 Si2 Sr1 68.9(2) 5 32_656 ?
N1 Si2 Sr1 68.9(2) 6_577 32_656 ?
N3 Si2 Sr1 176.6(5) 6_567 32_656 ?
N3 Si2 Sr1 70.0(4) 5_565 32_656 ?
Si1 Si2 Sr1 88.42(4) 5 32_656 ?
Si1 Si2 Sr1 88.42(4) 6_577 32_656 ?
N1 Si2 Sr1 68.9(2) 5 31_665 ?
N1 Si2 Sr1 68.9(2) 6_577 31_665 ?
N3 Si2 Sr1 70.0(4) 6_567 31_665 ?
N3 Si2 Sr1 176.6(4) 5_565 31_665 ?
Si1 Si2 Sr1 88.42(4) 5 31_665 ?
Si1 Si2 Sr1 88.42(4) 6_577 31_665 ?
Sr1 Si2 Sr1 106.6(7) 32_656 31_665 ?
N1 Si2 Nd1 67.36(13) 5 32_656 ?
N1 Si2 Nd1 67.36(13) 6_577 32_656 ?
N3 Si2 Nd1 173.7(3) 6_567 32_656 ?
N3 Si2 Nd1 72.9(3) 5_565 32_656 ?
Si1 Si2 Nd1 88.31(4) 5 32_656 ?
Si1 Si2 Nd1 88.31(4) 6_577 32_656 ?
Sr1 Si2 Nd1 2.9(4) 32_656 32_656 ?
Sr1 Si2 Nd1 103.7(3) 31_665 32_656 ?
N1 Si2 Nd1 67.36(13) 5 31_665 ?
N1 Si2 Nd1 67.36(13) 6_577 31_665 ?
N3 Si2 Nd1 72.9(3) 6_567 31_665 ?
N3 Si2 Nd1 173.7(3) 5_565 31_665 ?
Si1 Si2 Nd1 88.31(4) 5 31_665 ?
Si1 Si2 Nd1 88.31(4) 6_577 31_665 ?
Sr1 Si2 Nd1 103.7(3) 32_656 31_665 ?
Sr1 Si2 Nd1 2.9(4) 31_665 31_665 ?
Nd1 Si2 Nd1 100.79(10) 32_656 31_665 ?
N1 Si2 Sr2 127.1(2) 5 . ?
N1 Si2 Sr2 127.1(2) 6_577 . ?
N3 Si2 Sr2 56.7(3) 6_567 . ?
N3 Si2 Sr2 56.7(3) 5_565 . ?
Si1 Si2 Sr2 92.65(7) 5 . ?
Si1 Si2 Sr2 92.65(7) 6_577 . ?
Sr1 Si2 Sr2 126.7(3) 32_656 . ?
Sr1 Si2 Sr2 126.7(3) 31_665 . ?
Nd1 Si2 Sr2 129.60(5) 32_656 . ?
Nd1 Si2 Sr2 129.60(5) 31_665 . ?
N1 Si2 Nd1 16.2(2) 5 30_466 ?
N1 Si2 Nd1 89.5(2) 6_577 30_466 ?
N3 Si2 Nd1 116.1(2) 6_567 30_466 ?
N3 Si2 Nd1 116.1(2) 5_565 30_466 ?
Si1 Si2 Nd1 50.73(6) 5 30_466 ?
Si1 Si2 Nd1 123.96(9) 6_577 30_466 ?
Sr1 Si2 Nd1 61.3(2) 32_656 30_466 ?
Sr1 Si2 Nd1 61.3(2) 31_665 30_466 ?
Nd1 Si2 Nd1 59.22(4) 32_656 30_466 ?
Nd1 Si2 Nd1 59.22(4) 31_665 30_466 ?
Sr2 Si2 Nd1 143.38(3) . 30_466 ?
O1 Al1 N2 99.4(3) 26_664 1_554 ?
O1 Al1 N3 112.8(3) 26_664 9 ?
N2 Al1 N3 112.8(2) 1_554 9 ?
O1 Al1 N3 112.8(3) 26_664 6_566 ?
N2 Al1 N3 112.8(2) 1_554 6_566 ?
N3 Al1 N3 106.4(5) 9 6_566 ?
O1 Al1 Nd1 47.9(2) 26_664 1_554 ?
N2 Al1 Nd1 51.5(2) 1_554 1_554 ?
N3 Al1 Nd1 126.8(2) 9 1_554 ?
N3 Al1 Nd1 126.8(2) 6_566 1_554 ?
O1 Al1 Sr1 51.1(4) 26_664 1_554 ?
N2 Al1 Sr1 48.4(4) 1_554 1_554 ?
N3 Al1 Sr1 126.8(2) 9 1_554 ?
N3 Al1 Sr1 126.8(2) 6_566 1_554 ?
Nd1 Al1 Sr1 3.1(3) 1_554 1_554 ?
O1 Al1 Sr1 58.17(18) 26_664 36_664 ?
N2 Al1 Sr1 100.88(19) 1_554 36_664 ?
N3 Al1 Sr1 58.8(3) 9 36_664 ?
N3 Al1 Sr1 146.3(2) 6_566 36_664 ?
Nd1 Al1 Sr1 73.96(13) 1_554 36_664 ?
Sr1 Al1 Sr1 75.5(3) 1_554 36_664 ?
O1 Al1 Sr1 58.17(18) 26_664 31_664 ?
N2 Al1 Sr1 100.88(19) 1_554 31_664 ?
N3 Al1 Sr1 146.3(2) 9 31_664 ?
N3 Al1 Sr1 58.8(3) 6_566 31_664 ?
Nd1 Al1 Sr1 73.96(13) 1_554 31_664 ?
Sr1 Al1 Sr1 75.5(3) 1_554 31_664 ?
Sr1 Al1 Sr1 115.0(4) 36_664 31_664 ?
O1 Al1 Nd1 57.51(4) 26_664 36_664 ?
N2 Al1 Nd1 99.69(11) 1_554 36_664 ?
N3 Al1 Nd1 59.9(3) 9 36_664 ?
N3 Al1 Nd1 147.49(18) 6_566 36_664 ?
Nd1 Al1 Nd1 72.58(4) 1_554 36_664 ?
Sr1 Al1 Nd1 74.09(14) 1_554 36_664 ?
Sr1 Al1 Nd1 1.41(15) 36_664 36_664 ?
Sr1 Al1 Nd1 114.60(17) 31_664 36_664 ?
O1 Al1 Nd1 57.51(4) 26_664 31_664 ?
N2 Al1 Nd1 99.69(11) 1_554 31_664 ?
N3 Al1 Nd1 147.49(18) 9 31_664 ?
N3 Al1 Nd1 59.9(3) 6_566 31_664 ?
Nd1 Al1 Nd1 72.58(4) 1_554 31_664 ?
Sr1 Al1 Nd1 74.09(14) 1_554 31_664 ?
Sr1 Al1 Nd1 114.60(17) 36_664 31_664 ?
Sr1 Al1 Nd1 1.41(15) 31_664 31_664 ?
Nd1 Al1 Nd1 114.20(6) 36_664 31_664 ?
O1 Al1 Sr2 162.6(2) 26_664 1_554 ?
N2 Al1 Sr2 98.0(2) 1_554 1_554 ?
N3 Al1 Sr2 59.5(3) 9 1_554 ?
N3 Al1 Sr2 59.5(3) 6_566 1_554 ?
Nd1 Al1 Sr2 149.49(7) 1_554 1_554 ?
Sr1 Al1 Sr2 146.4(3) 1_554 1_554 ?
Sr1 Al1 Sr2 118.17(16) 36_664 1_554 ?
Sr1 Al1 Sr2 118.17(16) 31_664 1_554 ?
Nd1 Al1 Sr2 119.21(3) 36_664 1_554 ?
Nd1 Al1 Sr2 119.21(3) 31_664 1_554 ?
Si1 O1 Al1 161.8(4) . 26_665 ?
Si1 O1 Nd1 96.2(3) . 26_664 ?
Al1 O1 Nd1 102.1(3) 26_665 26_664 ?
Si1 O1 Sr1 98.8(4) . 26_664 ?
Al1 O1 Sr1 99.5(4) 26_665 26_664 ?
Nd1 O1 Sr1 2.6(4) 26_664 26_664 ?
Si1 O1 Sr1 85.9(3) . 9 ?
Al1 O1 Sr1 92.0(3) 26_665 9 ?
Nd1 O1 Sr1 96.4(2) 26_664 9 ?
Sr1 O1 Sr1 96.6(3) 26_664 9 ?
Si1 O1 Sr1 85.9(3) . 5 ?
Al1 O1 Sr1 92.0(3) 26_665 5 ?
Nd1 O1 Sr1 96.4(2) 26_664 5 ?
Sr1 O1 Sr1 96.6(3) 26_664 5 ?
Sr1 O1 Sr1 165.4(4) 9 5 ?
Si1 O1 Nd1 84.08(12) . 5 ?
Al1 O1 Nd1 94.41(11) 26_665 5 ?
Nd1 O1 Nd1 94.47(12) 26_664 5 ?
Sr1 O1 Nd1 94.72(11) 26_664 5 ?
Sr1 O1 Nd1 165.9(3) 9 5 ?
Sr1 O1 Nd1 2.8(3) 5 5 ?
Si1 O1 Nd1 84.08(12) . 9 ?
Al1 O1 Nd1 94.41(11) 26_665 9 ?
Nd1 O1 Nd1 94.47(12) 26_664 9 ?
Sr1 O1 Nd1 94.72(11) 26_664 9 ?
Sr1 O1 Nd1 2.8(3) 9 9 ?
Sr1 O1 Nd1 165.9(3) 5 9 ?
Nd1 O1 Nd1 165.9(2) 5 9 ?
Nd1 O2 Nd1 97.84(7) 36_665 34_646 ?
Nd1 O2 Nd1 115.58(4) 36_665 . ?
Nd1 O2 Nd1 115.58(4) 34_646 . ?
Nd1 O2 Nd1 115.58(4) 36_665 4_567 ?
Nd1 O2 Nd1 115.58(4) 34_646 4_567 ?
Nd1 O2 Nd1 97.84(7) . 4_567 ?
Nd1 O2 Sr1 4.5(5) 36_665 36_665 ?
Nd1 O2 Sr1 98.8(2) 34_646 36_665 ?
Nd1 O2 Sr1 111.4(4) . 36_665 ?
Nd1 O2 Sr1 118.7(4) 4_567 36_665 ?
Nd1 O2 Sr1 111.4(4) 36_665 4_567 ?
Nd1 O2 Sr1 118.7(4) 34_646 4_567 ?
Nd1 O2 Sr1 98.8(2) . 4_567 ?
Nd1 O2 Sr1 4.5(5) 4_567 4_567 ?
Sr1 O2 Sr1 114.4(3) 36_665 4_567 ?
Nd1 O2 Sr1 98.8(2) 36_665 34_646 ?
Nd1 O2 Sr1 4.5(5) 34_646 34_646 ?
Nd1 O2 Sr1 118.7(4) . 34_646 ?
Nd1 O2 Sr1 111.4(4) 4_567 34_646 ?
Sr1 O2 Sr1 100.1(6) 36_665 34_646 ?
Sr1 O2 Sr1 114.4(3) 4_567 34_646 ?
Nd1 O2 Sr1 118.7(4) 36_665 . ?
Nd1 O2 Sr1 111.4(4) 34_646 . ?
Nd1 O2 Sr1 4.5(5) . . ?
Nd1 O2 Sr1 98.8(2) 4_567 . ?
Sr1 O2 Sr1 114.4(3) 36_665 . ?
Sr1 O2 Sr1 100.1(6) 4_567 . ?
Sr1 O2 Sr1 114.4(3) 34_646 . ?
Si2 N1 Si1 111.6(4) 9 . ?
Si2 N1 Nd1 152.8(3) 9 26_664 ?
Si1 N1 Nd1 95.5(2) . 26_664 ?
Si2 N1 Sr1 150.9(4) 9 26_664 ?
Si1 N1 Sr1 97.5(4) . 26_664 ?
Nd1 N1 Sr1 2.0(3) 26_664 26_664 ?
Si2 N1 Sr1 78.0(3) 9 28_566 ?
Si1 N1 Sr1 122.8(2) . 28_566 ?
Nd1 N1 Sr1 87.5(4) 26_664 28_566 ?
Sr1 N1 Sr1 86.5(3) 26_664 28_566 ?
Si2 N1 Sr1 78.0(3) 9 27_656 ?
Si1 N1 Sr1 122.8(2) . 27_656 ?
Nd1 N1 Sr1 87.5(4) 26_664 27_656 ?
Sr1 N1 Sr1 86.5(3) 26_664 27_656 ?
Sr1 N1 Sr1 114.5(4) 28_566 27_656 ?
Si2 N1 Nd1 80.67(14) 9 28_566 ?
Si1 N1 Nd1 124.39(10) . 28_566 ?
Nd1 N1 Nd1 84.03(15) 26_664 28_566 ?
Sr1 N1 Nd1 82.9(2) 26_664 28_566 ?
Sr1 N1 Nd1 3.8(4) 28_566 28_566 ?
Sr1 N1 Nd1 112.8(3) 27_656 28_566 ?
Si2 N1 Nd1 80.67(14) 9 27_656 ?
Si1 N1 Nd1 124.39(10) . 27_656 ?
Nd1 N1 Nd1 84.03(15) 26_664 27_656 ?
Sr1 N1 Nd1 82.9(2) 26_664 27_656 ?
Sr1 N1 Nd1 112.8(3) 28_566 27_656 ?
Sr1 N1 Nd1 3.8(4) 27_656 27_656 ?
Nd1 N1 Nd1 110.9(2) 28_566 27_656 ?
Si2 N1 Sr1 122.1(3) 9 9 ?
Si1 N1 Sr1 53.2(2) . 9 ?
Nd1 N1 Sr1 74.05(19) 26_664 9 ?
Sr1 N1 Sr1 75.33(11) 26_664 9 ?
Sr1 N1 Sr1 159.9(2) 28_566 9 ?
Sr1 N1 Sr1 73.4(2) 27_656 9 ?
Nd1 N1 Sr1 157.1(3) 28_566 9 ?
Nd1 N1 Sr1 73.8(3) 27_656 9 ?
Si2 N1 Sr1 122.1(3) 9 5 ?
Si1 N1 Sr1 53.2(2) . 5 ?
Nd1 N1 Sr1 74.05(19) 26_664 5 ?
Sr1 N1 Sr1 75.33(11) 26_664 5 ?
Sr1 N1 Sr1 73.4(2) 28_566 5 ?
Sr1 N1 Sr1 159.9(2) 27_656 5 ?
Nd1 N1 Sr1 73.8(3) 28_566 5 ?
Nd1 N1 Sr1 157.1(3) 27_656 5 ?
Sr1 N1 Sr1 93.5(6) 9 5 ?
Si2 N1 Nd1 120.03(16) 9 5 ?
Si1 N1 Nd1 55.52(9) . 5 ?
Nd1 N1 Nd1 75.07(10) 26_664 5 ?
Sr1 N1 Nd1 76.3(2) 26_664 5 ?
Sr1 N1 Nd1 70.62(14) 28_566 5 ?
Sr1 N1 Nd1 161.8(4) 27_656 5 ?
Nd1 N1 Nd1 71.11(4) 28_566 5 ?
Nd1 N1 Nd1 158.8(2) 27_656 5 ?
Sr1 N1 Nd1 96.4(3) 9 5 ?
Sr1 N1 Nd1 2.9(3) 5 5 ?
Si2 N1 Nd1 120.03(16) 9 9 ?
Si1 N1 Nd1 55.52(9) . 9 ?
Nd1 N1 Nd1 75.07(10) 26_664 9 ?
Sr1 N1 Nd1 76.3(2) 26_664 9 ?
Sr1 N1 Nd1 161.8(4) 28_566 9 ?
Sr1 N1 Nd1 70.62(14) 27_656 9 ?
Nd1 N1 Nd1 158.8(2) 28_566 9 ?
Nd1 N1 Nd1 71.11(4) 27_656 9 ?
Sr1 N1 Nd1 2.9(3) 9 9 ?
Sr1 N1 Nd1 96.4(3) 5 9 ?
Nd1 N1 Nd1 99.32(14) 5 9 ?
Si1 N2 Si1 118.1(3) 9 5 ?
Si1 N2 Al1 119.01(19) 9 1_556 ?
Si1 N2 Al1 119.01(19) 5 1_556 ?
Si1 N2 Sr1 94.3(3) 9 . ?
Si1 N2 Sr1 94.3(3) 5 . ?
Al1 N2 Sr1 101.1(5) 1_556 . ?
Si1 N2 Nd1 96.5(2) 9 . ?
Si1 N2 Nd1 96.5(2) 5 . ?
Al1 N2 Nd1 96.6(2) 1_556 . ?
Sr1 N2 Nd1 4.4(5) . . ?
Si1 N2 Sr1 162.2(3) 9 31_665 ?
Si1 N2 Sr1 75.9(2) 5 31_665 ?
Al1 N2 Sr1 54.3(2) 1_556 31_665 ?
Sr1 N2 Sr1 72.8(5) . 31_665 ?
Nd1 N2 Sr1 69.77(17) . 31_665 ?
Si1 N2 Sr1 75.9(2) 9 36_665 ?
Si1 N2 Sr1 162.2(3) 5 36_665 ?
Al1 N2 Sr1 54.3(2) 1_556 36_665 ?
Sr1 N2 Sr1 72.8(5) . 36_665 ?
Nd1 N2 Sr1 69.77(17) . 36_665 ?
Sr1 N2 Sr1 88.4(4) 31_665 36_665 ?
Si2 N3 Al1 121.41(18) 9_455 12_665 ?
Si2 N3 Al1 121.41(18) 9_455 5 ?
Al1 N3 Al1 115.0(3) 12_665 5 ?
Si2 N3 Sr1 76.3(4) 9_455 28_466 ?
Al1 N3 Sr1 89.8(3) 12_665 28_466 ?
Al1 N3 Sr1 89.8(3) 5 28_466 ?
Si2 N3 Nd1 75.1(3) 9_455 28_466 ?
Al1 N3 Nd1 90.5(3) 12_665 28_466 ?
Al1 N3 Nd1 90.5(3) 5 28_466 ?
Sr1 N3 Nd1 1.2(3) 28_466 28_466 ?
Si2 N3 Sr2 97.8(3) 9_455 1_455 ?
Al1 N3 Sr2 93.3(3) 12_665 1_455 ?
Al1 N3 Sr2 93.3(3) 5 1_455 ?
Sr1 N3 Sr2 174.1(3) 28_466 1_455 ?
Nd1 N3 Sr2 172.9(2) 28_466 1_455 ?

loop_
_geom_bond_atom_site_label_1
_geom_bond_atom_site_label_2
_geom_bond_distance
_geom_bond_site_symmetry_2
_geom_bond_publ_flag
Nd1 O2 2.4414(6) 30_466 ?
Nd1 O2 2.4414(6) . ?
Nd1 N1 2.509(7) 26_665 ?
Nd1 O1 2.540(7) 26_665 ?
Nd1 N2 2.636(6) . ?
Nd1 N1 2.967(4) 28_466 ?
Nd1 N1 2.967(4) 27_646 ?
Nd1 O1 3.0660(18) 9 ?
Nd1 O1 3.0660(18) 5 ?
Nd1 N3 3.136(8) 28_566 ?
Nd1 Si2 3.172(2) 34_646 ?
Nd1 Si1 3.181(3) 26_665 ?
Sr1 O2 2.502(6) 30_466 ?
Sr1 O2 2.502(6) . ?
Sr1 N2 2.612(12) . ?
Sr1 N1 2.692(19) 26_665 ?
Sr1 O1 2.705(17) 26_665 ?
Sr1 N1 2.901(11) 28_466 ?
Sr1 N1 2.901(11) 27_646 ?
Sr1 O1 2.924(14) 9 ?
Sr1 O1 2.924(14) 5 ?
Sr1 N3 2.94(2) 28_566 ?
Sr1 Si2 3.043(14) 34_646 ?
Sr1 Si1 3.258(12) 9 ?
Sr2 N3 3.383(8) 12_776 ?
Sr2 N3 3.383(8) 8_767 ?
Sr2 N3 3.383(8) 4_677 ?
Sr2 N3 3.383(8) 10_756 ?
Sr2 N3 3.383(8) 9_556 ?
Sr2 N3 3.383(8) 6_567 ?
Sr2 N3 3.383(8) 5_565 ?
Sr2 N3 3.383(8) 2_675 ?
Sr2 N3 3.383(8) 1_655 ?
Sr2 N3 3.383(8) 11_576 ?
Sr2 N3 3.383(8) 7_765 ?
Sr2 N3 3.383(8) 3_657 ?
Si1 O1 1.661(6) . ?
Si1 N1 1.729(6) . ?
Si1 N2 1.761(3) 9 ?
Si1 N2 1.761(3) 5 ?
Si1 Si2 2.8376(16) 9 ?
Si1 Nd1 3.181(3) 26_664 ?
Si1 Sr1 3.258(12) 9 ?
Si1 Sr1 3.258(12) 5 ?
Si1 Nd1 3.3332(16) 5 ?
Si1 Nd1 3.3332(16) 9 ?
Si1 Sr1 3.384(19) 26_664 ?
Si1 Sr1 4.103(10) 28_566 ?
Si2 N1 1.702(6) 5 ?
Si2 N1 1.702(6) 6_577 ?
Si2 N3 1.739(6) 6_567 ?
Si2 N3 1.739(6) 5_565 ?
Si2 Si1 2.8376(17) 5 ?
Si2 Si1 2.8376(17) 6_577 ?
Si2 Sr1 3.043(14) 32_656 ?
Si2 Sr1 3.043(14) 31_665 ?
Si2 Nd1 3.172(2) 32_656 ?
Si2 Nd1 3.172(2) 31_665 ?
Si2 Nd1 4.097(3) 30_466 ?
Al1 O1 1.711(6) 26_664 ?
Al1 N2 1.778(6) 1_554 ?
Al1 N3 1.790(3) 9 ?
Al1 N3 1.790(3) 6_566 ?
Al1 Nd1 3.346(2) 1_554 ?
Al1 Sr1 3.430(13) 1_554 ?
Al1 Sr1 3.440(17) 36_664 ?
Al1 Sr1 3.440(17) 31_664 ?
Al1 Nd1 3.624(2) 36_664 ?
Al1 Nd1 3.624(2) 31_664 ?
Al1 Sr2 3.9180(18) 1_554 ?
O1 Al1 1.711(6) 26_665 ?
O1 Nd1 2.540(6) 26_664 ?
O1 Sr1 2.705(17) 26_664 ?
O1 Sr1 2.924(14) 9 ?
O1 Sr1 2.924(14) 5 ?
O1 Nd1 3.0660(18) 5 ?
O1 Nd1 3.0660(18) 9 ?
O2 Nd1 2.4414(6) 36_665 ?
O2 Nd1 2.4414(6) 34_646 ?
O2 Nd1 2.4414(6) 4_567 ?
O2 Sr1 2.502(7) 36_665 ?
O2 Sr1 2.502(7) 4_567 ?
O2 Sr1 2.502(7) 34_646 ?
N1 Si2 1.702(6) 9 ?
N1 Nd1 2.509(7) 26_664 ?
N1 Sr1 2.692(19) 26_664 ?
N1 Sr1 2.901(11) 28_566 ?
N1 Sr1 2.901(11) 27_656 ?
N1 Nd1 2.967(4) 28_566 ?
N1 Nd1 2.967(4) 27_656 ?
N1 Sr1 3.983(9) 9 ?
N1 Sr1 3.983(9) 5 ?
N1 Nd1 3.992(4) 5 ?
N1 Nd1 3.992(4) 9 ?
N2 Si1 1.761(3) 9 ?
N2 Si1 1.761(3) 5 ?
N2 Al1 1.778(6) 1_556 ?
N2 Sr1 4.160(14) 31_665 ?
N2 Sr1 4.160(14) 36_665 ?
N3 Si2 1.739(6) 9_455 ?
N3 Al1 1.790(3) 12_665 ?
N3 Al1 1.790(3) 5 ?
N3 Sr1 2.94(2) 28_466 ?
N3 Nd1 3.136(8) 28_466 ?
N3 Sr2 3.383(8) 1_455 ?
